data_7048595
loop_
_publ_author_name
'Deak, Noemi'
'Thillaye du Boullay, Olivier'
'Moraru, Ionut-Tudor'
'Mallet-Ladeira, Sonia'
'Madec, David'
'Nemes, Gabriela'

_publ_section_title
;
 A non-symmetric sulfur-based O,C,O-chelating pincer ligand leading to
 chiral germylene and stannylene.
;
_journal_issue 7
_journal_name_full 'Dalton transactions (Cambridge, England : 2003)'
_journal_page_first 2399
_journal_page_last 2406
_journal_paper_doi 10.1039/c8dt05116j
_journal_volume 48
_journal_year 2019
_chemical_formula_moiety 'C24 H25 Cl Ge O3 S2'
_chemical_formula_sum 'C24 H25 Cl Ge O3 S2'
_chemical_formula_weight 533.62
_space_group_IT_number 2
_space_group_name_Hall '-P 1'
_space_group_name_H-M_alt 'P -1'
_symmetry_cell_setting triclinic
_symmetry_Int_Tables_number 2
_symmetry_space_group_name_Hall '-P 1'
_symmetry_space_group_name_H-M 'P -1'
_atom_sites_solution_hydrogens geom
_audit_update_record
;
2018-10-09 deposited with the CCDC.
2019-01-11 downloaded from the CCDC.
;
_cell_angle_alpha 105.093(2)
_cell_angle_beta 90.070(2)
_cell_angle_gamma 94.398(2)
_cell_formula_units_Z 2
_cell_length_a 9.4696(7)
_cell_length_b 9.6861(7)
_cell_length_c 13.7730(10)
_cell_measurement_reflns_used 9895
_cell_measurement_temperature 193(2)
_cell_measurement_theta_max 32.09
_cell_measurement_theta_min 2.98
_cell_volume 1215.84(15)
_computing_cell_refinement SAINT
_computing_data_collection APEX2
_computing_data_reduction SAINT
_computing_molecular_graphics 'Ortep-3 for Windows (Farrugia, 1997)'
_computing_publication_material 'WinGX publication routines (Farrugia, 1999)'
_computing_structure_refinement 'SHELXL-2014/7 (Sheldrick, 2014)'
_computing_structure_solution 'SHELXT (Sheldrick 2015)'
_diffrn_ambient_temperature 193(2)
_diffrn_measured_fraction_theta_full 0.994
_diffrn_measured_fraction_theta_max 0.994
_diffrn_measurement_device_type 'Bruker D8 VENTURE'
_diffrn_measurement_method 'phi and omega scans'
_diffrn_radiation_monochromator triumph
_diffrn_radiation_source 'fine focus sealed tube'
_diffrn_radiation_type MoK\a
_diffrn_radiation_wavelength 0.71073
_diffrn_reflns_av_R_equivalents 0.0325
_diffrn_reflns_av_unetI/netI 0.0228
_diffrn_reflns_Laue_measured_fraction_full 0.994
_diffrn_reflns_Laue_measured_fraction_max 0.994
_diffrn_reflns_limit_h_max 13
_diffrn_reflns_limit_h_min -13
_diffrn_reflns_limit_k_max 13
_diffrn_reflns_limit_k_min -13
_diffrn_reflns_limit_l_max 19
_diffrn_reflns_limit_l_min -19
_diffrn_reflns_number 42232
_diffrn_reflns_point_group_measured_fraction_full 0.994
_diffrn_reflns_point_group_measured_fraction_max 0.994
_diffrn_reflns_theta_full 25.242
_diffrn_reflns_theta_max 29.574
_diffrn_reflns_theta_min 5.125
_diffrn_standards_decay_% 0
_diffrn_standards_interval_count 0
_diffrn_standards_interval_time 0
_diffrn_standards_number 0
_exptl_absorpt_coefficient_mu 1.565
_exptl_absorpt_correction_T_max 0.7463
_exptl_absorpt_correction_T_min 0.7100
_exptl_absorpt_correction_type multi-scan
_exptl_absorpt_process_details 'SADABS (Bruker-AXS)'
_exptl_crystal_colour colourless
_exptl_crystal_density_diffrn 1.458
_exptl_crystal_density_method 'not measured'
_exptl_crystal_description block
_exptl_crystal_F_000 548
_exptl_crystal_size_max 0.2
_exptl_crystal_size_mid 0.16
_exptl_crystal_size_min 0.16
_refine_diff_density_max 1.063
_refine_diff_density_min -0.412
_refine_diff_density_rms 0.067
_refine_ls_extinction_method none
_refine_ls_goodness_of_fit_ref 1.047
_refine_ls_hydrogen_treatment constr
_refine_ls_matrix_type full
_refine_ls_number_parameters 285
_refine_ls_number_reflns 6785
_refine_ls_number_restraints 0
_refine_ls_restrained_S_all 1.047
_refine_ls_R_factor_all 0.0444
_refine_ls_R_factor_gt 0.0333
_refine_ls_shift/su_max 0.003
_refine_ls_shift/su_mean 0
_refine_ls_structure_factor_coef Fsqd
_refine_ls_weighting_details 'w=1/[\s^2^(Fo^2^)+(0.0429P)^2^+0.8118P] where P=(Fo^2^+2Fc^2^)/3'
_refine_ls_weighting_scheme calc
_refine_ls_wR_factor_gt 0.0829
_refine_ls_wR_factor_ref 0.0883
_reflns_Friedel_coverage 0
_reflns_number_gt 5725
_reflns_number_total 6785
_reflns_threshold_expression 'I > 2\s(I)'
_cod_data_source_file c8dt05116j2.cif
_cod_data_source_block 4
_cod_depositor_comments 'Adding full bibliography for 7048592--7048595.cif.'
_cod_database_code 7048595

loop_
_symmetry_equiv_pos_as_xyz
'x, y, z'
'-x, -y, -z'

loop_
_atom_site_label
_atom_site_type_symbol
_atom_site_fract_x
_atom_site_fract_y
_atom_site_fract_z
_atom_site_U_iso_or_equiv
_atom_site_adp_type
_atom_site_occupancy
_atom_site_site_symmetry_order
_atom_site_calc_flag
_atom_site_refinement_flags_posn
_atom_site_refinement_flags_adp
C1 C 0.0280(3) -0.1963(3) 0.47232(19) 0.0497(6) Uani 1 1 d . .
H1A H 0.0015 -0.299 0.4618 0.075 Uiso 1 1 calc R U
H1B H -0.0577 -0.1446 0.4768 0.075 Uiso 1 1 calc R U
H1C H 0.0841 -0.1605 0.5349 0.075 Uiso 1 1 calc R U
C2 C 0.1145(2) -0.1729(2) 0.38538(16) 0.0314(4) Uani 1 1 d . .
C7 C 0.2605(2) -0.1780(2) 0.38609(15) 0.0304(4) Uani 1 1 d . .
H7 H 0.3068 -0.1931 0.4432 0.036 Uiso 1 1 calc R U
C6 C 0.3399(2) -0.1614(2) 0.30483(14) 0.0254(4) Uani 1 1 d . .
H6 H 0.4399 -0.1644 0.3063 0.031 Uiso 1 1 calc R U
C5 C 0.27184(19) -0.14039(18) 0.22161(13) 0.0210(3) Uani 1 1 d . .
C4 C 0.1259(2) -0.1328(2) 0.21951(15) 0.0295(4) Uani 1 1 d . .
H4 H 0.0799 -0.1168 0.1625 0.035 Uiso 1 1 calc R U
C3 C 0.0484(2) -0.1489(3) 0.30146(17) 0.0347(4) Uani 1 1 d . .
H3 H -0.0513 -0.1434 0.3006 0.042 Uiso 1 1 calc R U
C8 C 0.40445(18) 0.06139(18) 0.12879(12) 0.0192(3) Uani 1 1 d . .
C9 C 0.54002(18) 0.12550(18) 0.15790(12) 0.0192(3) Uani 1 1 d . .
C10 C 0.55337(18) 0.27206(19) 0.16509(12) 0.0201(3) Uani 1 1 d . .
C11 C 0.44617(19) 0.34975(19) 0.14413(13) 0.0228(3) Uani 1 1 d . .
H11 H 0.4634 0.4498 0.1509 0.027 Uiso 1 1 calc R U
C12 C 0.31227(18) 0.28090(19) 0.11297(13) 0.0215(3) Uani 1 1 d . .
C13 C 0.29348(18) 0.13437(19) 0.10622(13) 0.0213(3) Uani 1 1 d . .
H13 H 0.2038 0.084 0.086 0.026 Uiso 1 1 calc R U
C14 C 0.1940(2) 0.3647(2) 0.08709(17) 0.0306(4) Uani 1 1 d . .
C15 C 0.70247(19) 0.4700(2) 0.31848(14) 0.0247(4) Uani 1 1 d . .
C16 C 0.6747(2) 0.6110(2) 0.32783(16) 0.0335(4) Uani 1 1 d . .
H16 H 0.668 0.6462 0.2699 0.04 Uiso 1 1 calc R U
C17 C 0.6567(2) 0.7001(2) 0.42291(17) 0.0356(5) Uani 1 1 d . .
H17 H 0.6343 0.796 0.4295 0.043 Uiso 1 1 calc R U
C18 C 0.6707(2) 0.6521(2) 0.50818(16) 0.0311(4) Uani 1 1 d . .
C19 C 0.6997(3) 0.5105(2) 0.49649(16) 0.0382(5) Uani 1 1 d . .
H19 H 0.7092 0.4759 0.5545 0.046 Uiso 1 1 calc R U
C20 C 0.7153(3) 0.4186(2) 0.40247(16) 0.0359(5) Uani 1 1 d . .
H20 H 0.7345 0.3217 0.3957 0.043 Uiso 1 1 calc R U
C21 C 0.6597(3) 0.7531(3) 0.61097(19) 0.0475(6) Uani 1 1 d . .
H21A H 0.6397 0.6977 0.6603 0.071 Uiso 1 1 calc R U
H21B H 0.583 0.8153 0.6103 0.071 Uiso 1 1 calc R U
H21C H 0.7493 0.8121 0.6293 0.071 Uiso 1 1 calc R U
C22 C 0.1469(3) 0.4667(3) 0.1838(2) 0.0544(7) Uani 1 1 d . .
H22A H 0.0727 0.523 0.1678 0.082 Uiso 1 1 calc R U
H22B H 0.2279 0.5315 0.2161 0.082 Uiso 1 1 calc R U
H22C H 0.1097 0.4111 0.2297 0.082 Uiso 1 1 calc R U
C23 C 0.2502(3) 0.4481(4) 0.0121(3) 0.0610(8) Uani 1 1 d . .
H23A H 0.2846 0.381 -0.0477 0.091 Uiso 1 1 calc R U
H23B H 0.328 0.5179 0.0439 0.091 Uiso 1 1 calc R U
H23C H 0.1737 0.4986 -0.0076 0.091 Uiso 1 1 calc R U
C24 C 0.0657(2) 0.2663(2) 0.03867(19) 0.0385(5) Uani 1 1 d . .
H24A H 0.094 0.1989 -0.0231 0.058 Uiso 1 1 calc R U
H24B H -0.0071 0.324 0.0224 0.058 Uiso 1 1 calc R U
H24C H 0.0276 0.2129 0.0855 0.058 Uiso 1 1 calc R U
Cl1 Cl 0.68232(5) 0.02456(5) 0.33724(4) 0.03260(11) Uani 1 1 d . .
Ge1 Ge 0.71705(2) 0.02638(2) 0.17174(2) 0.02775(7) Uani 1 1 d . .
O1 O 0.50532(15) -0.18238(15) 0.12240(11) 0.0308(3) Uani 1 1 d . .
O2 O 0.27843(16) -0.18248(15) 0.02868(10) 0.0324(3) Uani 1 1 d . .
O3 O 0.80957(14) 0.23442(16) 0.20924(11) 0.0300(3) Uani 1 1 d . .
S1 S 0.36972(5) -0.12513(4) 0.11590(3) 0.02129(9) Uani 1 1 d . .
S2 S 0.72719(5) 0.35856(5) 0.19577(3) 0.02499(10) Uani 1 1 d . .

loop_
_atom_site_aniso_label
_atom_site_aniso_U_11
_atom_site_aniso_U_22
_atom_site_aniso_U_33
_atom_site_aniso_U_23
_atom_site_aniso_U_13
_atom_site_aniso_U_12
C1 0.0371(12) 0.0782(19) 0.0356(12) 0.0217(12) 0.0073(10) -0.0083(12)
C2 0.0299(10) 0.0366(10) 0.0271(10) 0.0090(8) 0.0029(8) -0.0035(8)
C7 0.0317(10) 0.0380(11) 0.0237(9) 0.0137(8) -0.0036(7) -0.0029(8)
C6 0.0230(8) 0.0281(9) 0.0261(9) 0.0093(7) -0.0027(7) 0.0002(7)
C5 0.0258(8) 0.0176(7) 0.0196(8) 0.0051(6) 0.0005(6) 0.0011(6)
C4 0.0271(9) 0.0371(10) 0.0263(9) 0.0116(8) -0.0039(7) 0.0036(8)
C3 0.0229(9) 0.0471(12) 0.0359(11) 0.0136(9) 0.0022(8) 0.0033(8)
C8 0.0244(8) 0.0183(7) 0.0149(7) 0.0043(6) 0.0000(6) 0.0014(6)
C9 0.0208(8) 0.0238(8) 0.0140(7) 0.0061(6) 0.0014(6) 0.0026(6)
C10 0.0196(7) 0.0247(8) 0.0155(7) 0.0052(6) 0.0003(6) -0.0016(6)
C11 0.0275(9) 0.0191(8) 0.0224(8) 0.0068(6) -0.0004(7) 0.0004(6)
C12 0.0229(8) 0.0224(8) 0.0203(8) 0.0071(6) -0.0001(6) 0.0041(6)
C13 0.0204(8) 0.0223(8) 0.0207(8) 0.0055(6) -0.0019(6) -0.0002(6)
C14 0.0286(9) 0.0274(9) 0.0382(11) 0.0111(8) -0.0024(8) 0.0079(7)
C15 0.0230(8) 0.0271(9) 0.0232(9) 0.0072(7) -0.0024(7) -0.0054(7)
C16 0.0436(12) 0.0295(10) 0.0294(10) 0.0127(8) -0.0073(8) -0.0016(8)
C17 0.0422(12) 0.0282(10) 0.0368(11) 0.0085(8) -0.0048(9) 0.0049(8)
C18 0.0320(10) 0.0300(10) 0.0290(10) 0.0049(8) 0.0031(8) -0.0025(8)
C19 0.0598(14) 0.0313(10) 0.0252(10) 0.0114(8) -0.0003(9) -0.0003(10)
C20 0.0562(13) 0.0258(9) 0.0273(10) 0.0100(8) -0.0013(9) 0.0034(9)
C21 0.0653(17) 0.0393(12) 0.0337(12) 0.0017(10) 0.0093(11) 0.0051(11)
C22 0.0470(14) 0.0399(13) 0.0637(18) -0.0137(12) -0.0079(12) 0.0202(11)
C23 0.0458(14) 0.0715(19) 0.090(2) 0.0622(18) 0.0003(14) 0.0160(13)
C24 0.0292(10) 0.0390(11) 0.0444(13) 0.0027(10) -0.0099(9) 0.0130(9)
Cl1 0.0369(3) 0.0356(2) 0.0285(2) 0.01482(19) -0.00697(19) 0.00105(19)
Ge1 0.02340(10) 0.03295(12) 0.02618(11) 0.00419(8) 0.00201(7) 0.01016(8)
O1 0.0339(7) 0.0254(7) 0.0337(8) 0.0064(6) 0.0077(6) 0.0109(6)
O2 0.0418(8) 0.0295(7) 0.0217(7) 0.0014(5) -0.0018(6) -0.0047(6)
O3 0.0203(6) 0.0373(8) 0.0322(7) 0.0092(6) 0.0010(5) 0.0013(5)
S1 0.0270(2) 0.01783(18) 0.01810(19) 0.00294(15) 0.00132(15) 0.00167(15)
S2 0.0221(2) 0.0303(2) 0.0224(2) 0.00868(17) 0.00001(16) -0.00510(16)

loop_
_atom_type_symbol
_atom_type_description
_atom_type_scat_dispersion_real
_atom_type_scat_dispersion_imag
_atom_type_scat_source
C C 0.0033 0.0016 'International Tables Vol C Tables 4.2.6.8 and 6.1.1.4'
H H 0 0 'International Tables Vol C Tables 4.2.6.8 and 6.1.1.4'
Cl Cl 0.1484 0.1585 'International Tables Vol C Tables 4.2.6.8 and 6.1.1.4'
Ge Ge 0.1547 1.8001 'International Tables Vol C Tables 4.2.6.8 and 6.1.1.4'
O O 0.0106 0.006 'International Tables Vol C Tables 4.2.6.8 and 6.1.1.4'
S S 0.1246 0.1234 'International Tables Vol C Tables 4.2.6.8 and 6.1.1.4'

loop_
_geom_angle_atom_site_label_1
_geom_angle_atom_site_label_2
_geom_angle_atom_site_label_3
_geom_angle
C2 C1 H1A 109.5
C2 C1 H1B 109.5
H1A C1 H1B 109.5
C2 C1 H1C 109.5
H1A C1 H1C 109.5
H1B C1 H1C 109.5
C7 C2 C3 118.70(19)
C7 C2 C1 120.9(2)
C3 C2 C1 120.3(2)
C6 C7 C2 121.13(18)
C6 C7 H7 119.4
C2 C7 H7 119.4
C5 C6 C7 119.18(17)
C5 C6 H6 120.4
C7 C6 H6 120.4
C6 C5 C4 120.86(17)
C6 C5 S1 119.99(14)
C4 C5 S1 119.14(14)
C3 C4 C5 119.15(18)
C3 C4 H4 120.4
C5 C4 H4 120.4
C4 C3 C2 120.96(19)
C4 C3 H3 119.5
C2 C3 H3 119.5
C13 C8 C9 123.82(16)
C13 C8 S1 117.00(13)
C9 C8 S1 119.16(13)
C10 C9 C8 113.48(15)
C10 C9 Ge1 118.59(12)
C8 C9 Ge1 127.39(13)
C11 C10 C9 124.92(16)
C11 C10 S2 119.37(13)
C9 C10 S2 115.56(13)
C10 C11 C12 119.90(16)
C10 C11 H11 120.1
C12 C11 H11 120.1
C13 C12 C11 117.13(16)
C13 C12 C14 122.44(16)
C11 C12 C14 120.43(16)
C8 C13 C12 120.73(16)
C8 C13 H13 119.6
C12 C13 H13 119.6
C24 C14 C12 112.00(16)
C24 C14 C22 108.13(19)
C12 C14 C22 108.81(18)
C24 C14 C23 108.1(2)
C12 C14 C23 108.80(17)
C22 C14 C23 111.0(2)
C20 C15 C16 120.82(19)
C20 C15 S2 120.96(16)
C16 C15 S2 118.18(15)
C15 C16 C17 119.12(19)
C15 C16 H16 120.4
C17 C16 H16 120.4
C18 C17 C16 121.3(2)
C18 C17 H17 119.4
C16 C17 H17 119.4
C17 C18 C19 118.30(19)
C17 C18 C21 120.4(2)
C19 C18 C21 121.2(2)
C20 C19 C18 121.59(19)
C20 C19 H19 119.2
C18 C19 H19 119.2
C15 C20 C19 118.88(19)
C15 C20 H20 120.6
C19 C20 H20 120.6
C18 C21 H21A 109.5
C18 C21 H21B 109.5
H21A C21 H21B 109.5
C18 C21 H21C 109.5
H21A C21 H21C 109.5
H21B C21 H21C 109.5
C14 C22 H22A 109.5
C14 C22 H22B 109.5
H22A C22 H22B 109.5
C14 C22 H22C 109.5
H22A C22 H22C 109.5
H22B C22 H22C 109.5
C14 C23 H23A 109.5
C14 C23 H23B 109.5
H23A C23 H23B 109.5
C14 C23 H23C 109.5
H23A C23 H23C 109.5
H23B C23 H23C 109.5
C14 C24 H24A 109.5
C14 C24 H24B 109.5
H24A C24 H24B 109.5
C14 C24 H24C 109.5
H24A C24 H24C 109.5
H24B C24 H24C 109.5
C9 Ge1 O3 82.68(6)
C9 Ge1 Cl1 95.45(5)
C9 Ge1 O1 73.98(6)
O3 Ge1 Cl1 93.48(4)
O3 Ge1 O1 156.61(5)
Cl1 Ge1 O1 87.28(3)
S1 O1 Ge1 111.85(7)
S2 O3 Ge1 120.72(8)
O2 S1 O1 120.20(9)
O2 S1 C5 107.23(9)
O1 S1 C5 108.09(9)
O2 S1 C8 107.68(8)
O1 S1 C8 106.84(8)
C5 S1 C8 106.00(8)
O3 S2 C15 106.56(9)
O3 S2 C10 101.54(8)
C15 S2 C10 101.27(8)

loop_
_geom_bond_atom_site_label_1
_geom_bond_atom_site_label_2
_geom_bond_distance
C1 C2 1.507(3)
C1 H1A 0.98
C1 H1B 0.98
C1 H1C 0.98
C2 C7 1.387(3)
C2 C3 1.394(3)
C7 C6 1.386(3)
C7 H7 0.95
C6 C5 1.382(2)
C6 H6 0.95
C5 C4 1.390(3)
C5 S1 1.7592(18)
C4 C3 1.383(3)
C4 H4 0.95
C3 H3 0.95
C8 C13 1.389(2)
C8 C9 1.393(2)
C8 S1 1.7735(17)
C9 C10 1.393(2)
C9 Ge1 2.0273(17)
C10 C11 1.382(2)
C10 S2 1.7867(17)
C11 C12 1.399(2)
C11 H11 0.95
C12 C13 1.395(2)
C12 C14 1.526(2)
C13 H13 0.95
C14 C24 1.523(3)
C14 C22 1.528(3)
C14 C23 1.541(3)
C15 C20 1.382(3)
C15 C16 1.384(3)
C15 S2 1.779(2)
C16 C17 1.387(3)
C16 H16 0.95
C17 C18 1.381(3)
C17 H17 0.95
C18 C19 1.388(3)
C18 C21 1.506(3)
C19 C20 1.383(3)
C19 H19 0.95
C20 H20 0.95
C21 H21A 0.98
C21 H21B 0.98
C21 H21C 0.98
C22 H22A 0.98
C22 H22B 0.98
C22 H22C 0.98
C23 H23A 0.98
C23 H23B 0.98
C23 H23C 0.98
C24 H24A 0.98
C24 H24B 0.98
C24 H24C 0.98
Cl1 Ge1 2.3079(6)
Ge1 O3 2.0691(15)
Ge1 O1 2.6889(15)
O1 S1 1.4488(14)
O2 S1 1.4407(15)
O3 S2 1.5325(15)
